data_7704629
loop_
_publ_author_name
'Raju, Saravanan'
'Singh, Harkesh B.'
'Butcher, Ray J.'

_publ_section_title
;
 Metallophilic interactions: observations of the shortest
 metallophilicinteractions between closed shell
 (d<sup>10</sup>d<sup>10</sup>, d<sup>10</sup>d<sup>8</sup>,
 d<sup>8</sup>d<sup>8</sup>) metal ions [MM' M = Hg(ii) and Pd(ii) and M'
 = Cu(i), Ag(i), Au(i), and Pd(ii)].
;
_journal_issue 26
_journal_name_full 'Dalton transactions (Cambridge, England : 2003)'
_journal_page_first 9099
_journal_page_last 9117
_journal_paper_doi 10.1039/d0dt01008a
_journal_volume 49
_journal_year 2020
_chemical_formula_moiety 'C26 H24 F6 N2 O6 Pd2 S2, H2 O '
_chemical_formula_sum 'C26 H26 F6 N2 O7 Pd2 S2'
_chemical_formula_weight 869.41
_space_group_crystal_system monoclinic
_space_group_IT_number 14
_space_group_name_Hall '-P 2ybc'
_space_group_name_H-M_alt 'P 1 21/c 1'
_atom_sites_solution_hydrogens mixed
_audit_creation_method SHELXL-2018/3
_audit_update_record
;
2019-02-21 deposited with the CCDC.	2020-06-03 downloaded from the CCDC.
;
_cell_angle_alpha 90
_cell_angle_beta 98.209(2)
_cell_angle_gamma 90
_cell_formula_units_Z 4
_cell_length_a 12.3384(2)
_cell_length_b 12.3380(2)
_cell_length_c 20.3411(4)
_cell_measurement_reflns_used 28929
_cell_measurement_temperature 100(2)
_cell_measurement_theta_max 31.1520
_cell_measurement_theta_min 1.9510
_cell_volume 3064.82(9)
_computing_cell_refinement 'CrysAlisPro 1.171.38.46 (Rigaku OD, 2015)'
_computing_data_reduction 'CrysAlisPro 1.171.38.46 (Rigaku OD, 2015)'
_computing_structure_refinement 'SHELXL-2018/3 (Sheldrick, 2018)'
_computing_structure_solution 'SHELXT 2014/5 (Sheldrick, 2014)'
_diffrn_ambient_temperature 100(2)
_diffrn_measured_fraction_theta_full 0.994
_diffrn_measured_fraction_theta_max 0.996
_diffrn_measurement_device_type 'Rigaku Saturn70'
_diffrn_measurement_method '\w scans'
_diffrn_radiation_type MoK\a
_diffrn_radiation_wavelength 0.71073
_diffrn_reflns_av_R_equivalents 0.0427
_diffrn_reflns_av_unetI/netI 0.0275
_diffrn_reflns_Laue_measured_fraction_full 0.994
_diffrn_reflns_Laue_measured_fraction_max 0.996
_diffrn_reflns_limit_h_max 16
_diffrn_reflns_limit_h_min -16
_diffrn_reflns_limit_k_max 16
_diffrn_reflns_limit_k_min -15
_diffrn_reflns_limit_l_max 27
_diffrn_reflns_limit_l_min -27
_diffrn_reflns_number 48270
_diffrn_reflns_point_group_measured_fraction_full 0.994
_diffrn_reflns_point_group_measured_fraction_max 0.996
_diffrn_reflns_theta_full 25.242
_diffrn_reflns_theta_max 29.130
_diffrn_reflns_theta_min 2.648
_exptl_absorpt_coefficient_mu 1.393
_exptl_absorpt_correction_T_max 1.00000
_exptl_absorpt_correction_T_min 0.80528
_exptl_absorpt_correction_type multi-scan
_exptl_absorpt_process_details
;
The symmetry employed for this shelxl refinement is uniquely defined
by the following loop, which should always be used as a source of
symmetry information in preference to the above space-group names.
They are only intended as comments.
;
_exptl_crystal_colour 'clear intense orange'
_exptl_crystal_density_diffrn 1.884
_exptl_crystal_description prism
_exptl_crystal_F_000 1720
_exptl_crystal_size_max 0.254
_exptl_crystal_size_mid 0.233
_exptl_crystal_size_min 0.064
_refine_diff_density_max 0.713
_refine_diff_density_min -0.536
_refine_diff_density_rms 0.100
_refine_ls_extinction_method none
_refine_ls_goodness_of_fit_ref 1.034
_refine_ls_hydrogen_treatment constr
_refine_ls_matrix_type full
_refine_ls_number_parameters 470
_refine_ls_number_reflns 8204
_refine_ls_number_restraints 223
_refine_ls_restrained_S_all 1.108
_refine_ls_R_factor_all 0.0274
_refine_ls_R_factor_gt 0.0236
_refine_ls_shift/su_max 0.002
_refine_ls_shift/su_mean 0.000
_refine_ls_structure_factor_coef Fsqd
_refine_ls_weighting_details 'w=1/[\s^2^(Fo^2^)+(0.0213P)^2^+2.8091P] where P=(Fo^2^+2Fc^2^)/3'
_refine_ls_weighting_scheme calc
_refine_ls_wR_factor_gt 0.0524
_refine_ls_wR_factor_ref 0.0542
_reflns_Friedel_coverage 0.000
_reflns_number_gt 7543
_reflns_number_total 8204
_reflns_threshold_expression 'I > 2\s(I)'
_cod_data_source_file d0dt01008a2.cif
_cod_data_source_block shelx_CCDC6
_cod_depositor_comments 'Adding full bibliography for 7704622--7704632.cif.'
_cod_original_sg_symbol_H-M 'P 21/c'
_cod_database_code 7704629
_shelx_shelxl_version_number 2018/3
_shelx_space_group_comment
;
The symmetry employed for this shelxl refinement is uniquely defined
by the following loop, which should always be used as a source of
symmetry information in preference to the above space-group names.
They are only intended as comments.
;
_shelx_estimated_absorpt_t_min 0.719
_shelx_estimated_absorpt_t_max 0.916

loop_
_space_group_symop_operation_xyz
'x, y, z'
'-x, y+1/2, -z+1/2'
'-x, -y, -z'
'x, -y-1/2, z-1/2'

loop_
_atom_site_label
_atom_site_type_symbol
_atom_site_fract_x
_atom_site_fract_y
_atom_site_fract_z
_atom_site_U_iso_or_equiv
_atom_site_adp_type
_atom_site_occupancy
_atom_site_site_symmetry_order
_atom_site_calc_flag
_atom_site_refinement_flags_posn
_atom_site_refinement_flags_adp
_atom_site_refinement_flags_occupancy
_atom_site_disorder_assembly
_atom_site_disorder_group
Pd1 Pd 0.79738(2) 0.32793(2) 0.44185(2) 0.01255(4) Uani 1 1 d . . . . .
Pd2 Pd 0.71682(2) 0.15836(2) 0.35302(2) 0.01193(4) Uani 1 1 d . . . . .
S1 S 0.66346(4) 0.35973(4) 0.50393(2) 0.01641(9) Uani 1 1 d . . . . .
S2 S 0.64135(4) 0.24408(4) 0.26022(2) 0.01625(9) Uani 1 1 d . . . . .
F1 F 0.64876(13) 0.60199(11) 0.29057(7) 0.0419(4) Uani 1 1 d . . . . .
F2 F 0.61723(12) 0.66656(12) 0.38451(8) 0.0417(4) Uani 1 1 d . . . . .
F3 F 0.74977(12) 0.72837(10) 0.33791(7) 0.0353(3) Uani 1 1 d . . . . .
F4 F 0.3527(9) -0.0132(6) 0.4220(7) 0.043(2) Uani 0.358(9) 1 d D U P A 1
F5 F 0.3243(6) 0.1303(11) 0.3648(5) 0.054(2) Uani 0.358(9) 1 d D U P A 1
F6 F 0.4059(7) 0.1394(10) 0.4641(5) 0.053(3) Uani 0.358(9) 1 d D U P A 1
F4A F 0.3279(7) 0.0014(6) 0.3996(5) 0.038(2) Uani 0.428(10) 1 d D U P A 2
F5A F 0.3494(5) 0.1723(5) 0.3975(7) 0.052(2) Uani 0.428(10) 1 d D U P A 2
F6A F 0.4226(5) 0.0799(11) 0.4802(2) 0.052(2) Uani 0.428(10) 1 d D U P A 2
F4B F 0.3065(6) 0.0581(15) 0.3699(7) 0.053(3) Uani 0.215(6) 1 d D U P A 3
F5B F 0.3773(10) 0.1791(7) 0.4345(8) 0.033(2) Uani 0.215(6) 1 d D U P A 3
F6B F 0.3954(11) 0.0168(10) 0.4652(7) 0.052(3) Uani 0.215(6) 1 d D U P A 3
O1 O 0.73192(11) 0.45770(10) 0.37976(6) 0.0188(3) Uani 1 1 d . . . . .
O2 O 0.85392(13) 0.58381(13) 0.42328(9) 0.0400(4) Uani 1 1 d . . . . .
O3 O 0.56567(10) 0.14966(10) 0.39099(7) 0.0178(3) Uani 1 1 d . . . . .
O4 O 0.51754(12) -0.01771(12) 0.35293(8) 0.0311(3) Uani 1 1 d . . . . .
O5 O 0.68787(12) 0.45442(12) 0.54820(7) 0.0265(3) Uani 1 1 d . . . . .
O6 O 0.60877(13) 0.17049(11) 0.20378(7) 0.0256(3) Uani 1 1 d . . . . .
N1 N 0.78861(12) 0.06127(12) 0.43094(7) 0.0145(3) Uani 1 1 d . . . . .
N2 N 0.93442(12) 0.30925(12) 0.39440(7) 0.0150(3) Uani 1 1 d . . . . .
C1 C 0.85737(14) 0.21108(14) 0.50367(9) 0.0154(3) Uani 1 1 d . . . . .
C2 C 0.91527(15) 0.24295(16) 0.56356(9) 0.0201(4) Uani 1 1 d . . . . .
H2 H 0.926245 0.318125 0.572176 0.024 Uiso 1 1 calc R U . . .
C3 C 0.95864(17) 0.16774(17) 0.61238(10) 0.0232(4) Uani 1 1 d . . . . .
H3 H 0.998194 0.192479 0.653114 0.028 Uiso 1 1 calc R U . . .
C4 C 0.94387(16) 0.05891(16) 0.60118(9) 0.0211(4) Uani 1 1 d . . . . .
H4 H 0.971442 0.008252 0.634596 0.025 Uiso 1 1 calc R U . . .
C5 C 0.88768(14) 0.02211(15) 0.53998(9) 0.0164(3) Uani 1 1 d . . . . .
C6 C 0.84377(14) 0.09834(14) 0.49071(8) 0.0138(3) Uani 1 1 d . . . . .
C7 C 0.77730(15) -0.04435(14) 0.42032(9) 0.0182(3) Uani 1 1 d . . . . .
H7 H 0.738952 -0.067924 0.378959 0.022 Uiso 1 1 calc R U . . .
C8 C 0.81883(16) -0.12315(15) 0.46680(10) 0.0211(4) Uani 1 1 d . . . . .
H8 H 0.809180 -0.198123 0.457039 0.025 Uiso 1 1 calc R U . . .
C9 C 0.87335(16) -0.08976(15) 0.52628(9) 0.0199(4) Uani 1 1 d . . . . .
H9 H 0.901831 -0.141733 0.558663 0.024 Uiso 1 1 calc R U . . .
C10 C 0.85924(14) 0.16607(14) 0.31800(9) 0.0143(3) Uani 1 1 d . . . . .
C11 C 0.87575(15) 0.09682(15) 0.26713(9) 0.0182(4) Uani 1 1 d . . . . .
H11 H 0.818773 0.048342 0.250080 0.022 Uiso 1 1 calc R U . . .
C12 C 0.97458(16) 0.09552(16) 0.23949(9) 0.0216(4) Uani 1 1 d . . . . .
H12 H 0.983146 0.046630 0.204521 0.026 Uiso 1 1 calc R U . . .
C13 C 1.05763(16) 0.16439(16) 0.26297(10) 0.0216(4) Uani 1 1 d . . . . .
H13 H 1.123926 0.163207 0.244285 0.026 Uiso 1 1 calc R U . . .
C14 C 1.04557(15) 0.23776(15) 0.31513(9) 0.0172(3) Uani 1 1 d . . . . .
C15 C 0.94563(14) 0.23849(14) 0.34291(8) 0.0144(3) Uani 1 1 d . . . . .
C16 C 1.01771(15) 0.37262(15) 0.41835(10) 0.0199(4) Uani 1 1 d . . . . .
H16 H 1.009251 0.418634 0.454719 0.024 Uiso 1 1 calc R U . . .
C17 C 1.11742(16) 0.37540(16) 0.39295(10) 0.0229(4) Uani 1 1 d . . . . .
H17 H 1.174614 0.422477 0.411568 0.027 Uiso 1 1 calc R U . . .
C18 C 1.13083(16) 0.30921(16) 0.34097(10) 0.0215(4) Uani 1 1 d . . . . .
H18 H 1.197054 0.311093 0.322229 0.026 Uiso 1 1 calc R U . . .
C19 C 0.77151(16) 0.55218(15) 0.38829(10) 0.0205(4) Uani 1 1 d . . . . .
C20 C 0.69637(18) 0.63778(16) 0.34943(10) 0.0240(4) Uani 1 1 d . . . . .
C21 C 0.50412(15) 0.06639(15) 0.38155(9) 0.0184(3) Uani 1 1 d D . . . .
C22 C 0.39791(16) 0.08012(16) 0.41224(10) 0.0241(4) Uani 1 1 d D . . . .
C23 C 0.62718(17) 0.24854(17) 0.55143(10) 0.0235(4) Uani 1 1 d . . . . .
H23A H 0.603157 0.187897 0.521776 0.035 Uiso 1 1 calc R U . . .
H23B H 0.567512 0.269929 0.575751 0.035 Uiso 1 1 calc R U . . .
H23C H 0.690791 0.226298 0.583024 0.035 Uiso 1 1 calc R U . . .
C24 C 0.53661(15) 0.38378(16) 0.45303(10) 0.0216(4) Uani 1 1 d . . . . .
H24A H 0.543136 0.447594 0.425182 0.032 Uiso 1 1 calc R U . . .
H24B H 0.479613 0.396509 0.481123 0.032 Uiso 1 1 calc R U . . .
H24C H 0.517002 0.320525 0.424681 0.032 Uiso 1 1 calc R U . . .
C25 C 0.52576(17) 0.32043(17) 0.27498(10) 0.0250(4) Uani 1 1 d . . . . .
H25A H 0.473199 0.272733 0.292531 0.037 Uiso 1 1 calc R U . . .
H25B H 0.491206 0.353068 0.233275 0.037 Uiso 1 1 calc R U . . .
H25C H 0.548892 0.377744 0.307310 0.037 Uiso 1 1 calc R U . . .
C26 C 0.72302(17) 0.34843(16) 0.23257(10) 0.0226(4) Uani 1 1 d . . . . .
H26A H 0.748082 0.397276 0.269626 0.034 Uiso 1 1 calc R U . . .
H26B H 0.679521 0.389352 0.196812 0.034 Uiso 1 1 calc R U . . .
H26C H 0.786527 0.316285 0.216002 0.034 Uiso 1 1 calc R U . . .
O7 O 0.65021(13) -0.04605(12) 0.17268(8) 0.0292(3) Uani 1 1 d G . . . .
H7A H 0.630307 0.009021 0.194781 0.044 Uiso 1 1 d G U . . .
H7B H 0.661196 -0.018951 0.134650 0.044 Uiso 1 1 d G U . . .

loop_
_atom_site_aniso_label
_atom_site_aniso_U_11
_atom_site_aniso_U_22
_atom_site_aniso_U_33
_atom_site_aniso_U_23
_atom_site_aniso_U_13
_atom_site_aniso_U_12
Pd1 0.01294(7) 0.01162(6) 0.01271(7) -0.00106(4) 0.00048(5) 0.00066(4)
Pd2 0.01165(6) 0.01287(6) 0.01075(6) -0.00049(4) -0.00015(4) -0.00004(4)
S1 0.0153(2) 0.0176(2) 0.0164(2) -0.00489(16) 0.00233(16) -0.00021(16)
S2 0.0166(2) 0.0187(2) 0.01260(19) -0.00002(16) -0.00082(15) 0.00208(16)
F1 0.0611(10) 0.0265(7) 0.0312(7) 0.0016(5) -0.0173(7) 0.0092(6)
F2 0.0320(7) 0.0490(9) 0.0465(9) 0.0096(7) 0.0136(6) 0.0201(6)
F3 0.0520(9) 0.0169(6) 0.0387(7) 0.0050(5) 0.0121(6) 0.0009(6)
F4 0.035(5) 0.025(2) 0.075(7) 0.011(3) 0.024(4) -0.007(2)
F5 0.026(3) 0.077(6) 0.060(4) 0.028(4) 0.012(3) 0.026(4)
F6 0.038(4) 0.071(6) 0.055(5) -0.040(4) 0.031(4) -0.029(4)
F4A 0.026(3) 0.035(3) 0.057(5) -0.022(3) 0.019(3) -0.018(3)
F5A 0.027(3) 0.034(3) 0.099(6) 0.019(3) 0.026(4) 0.013(2)
F6A 0.034(2) 0.099(6) 0.0257(19) -0.012(3) 0.0119(16) -0.009(4)
F4B 0.018(3) 0.075(7) 0.066(6) -0.036(5) 0.002(3) -0.002(5)
F5B 0.025(5) 0.027(3) 0.053(6) -0.009(4) 0.023(5) -0.003(3)
F6B 0.056(6) 0.046(5) 0.061(6) 0.025(4) 0.039(4) 0.012(4)
O1 0.0206(6) 0.0150(6) 0.0195(6) 0.0009(5) -0.0010(5) 0.0018(5)
O2 0.0288(8) 0.0222(7) 0.0625(12) 0.0000(7) -0.0161(8) -0.0035(7)
O3 0.0145(6) 0.0174(6) 0.0219(7) -0.0016(5) 0.0040(5) -0.0014(5)
O4 0.0259(8) 0.0266(7) 0.0411(9) -0.0166(7) 0.0062(7) -0.0042(6)
O5 0.0229(7) 0.0274(7) 0.0296(8) -0.0157(6) 0.0055(6) -0.0037(6)
O6 0.0313(8) 0.0271(7) 0.0161(7) -0.0046(5) -0.0043(6) 0.0013(6)
N1 0.0138(7) 0.0156(7) 0.0141(7) 0.0009(5) 0.0015(5) 0.0010(5)
N2 0.0139(7) 0.0145(7) 0.0165(7) 0.0008(6) 0.0014(5) 0.0012(6)
C1 0.0132(8) 0.0173(8) 0.0157(8) 0.0009(6) 0.0024(6) 0.0012(6)
C2 0.0183(9) 0.0209(9) 0.0199(9) -0.0027(7) -0.0010(7) 0.0011(7)
C3 0.0211(9) 0.0321(10) 0.0148(9) -0.0017(7) -0.0027(7) -0.0002(8)
C4 0.0189(9) 0.0285(10) 0.0150(8) 0.0060(7) -0.0007(7) 0.0038(8)
C5 0.0136(8) 0.0194(8) 0.0168(8) 0.0041(7) 0.0043(6) 0.0026(7)
C6 0.0116(8) 0.0171(8) 0.0130(8) 0.0021(6) 0.0022(6) 0.0012(6)
C7 0.0188(9) 0.0161(8) 0.0195(9) 0.0004(7) 0.0021(7) 0.0001(7)
C8 0.0228(9) 0.0140(8) 0.0266(10) 0.0031(7) 0.0044(8) 0.0010(7)
C9 0.0195(9) 0.0191(8) 0.0216(9) 0.0079(7) 0.0042(7) 0.0038(7)
C10 0.0125(8) 0.0153(8) 0.0145(8) 0.0027(6) -0.0002(6) 0.0018(6)
C11 0.0180(9) 0.0200(8) 0.0160(8) -0.0009(7) 0.0003(7) 0.0012(7)
C12 0.0233(9) 0.0261(9) 0.0159(9) -0.0028(7) 0.0049(7) 0.0044(8)
C13 0.0194(9) 0.0277(10) 0.0189(9) 0.0034(7) 0.0070(7) 0.0030(7)
C14 0.0164(8) 0.0188(8) 0.0165(8) 0.0053(7) 0.0026(7) 0.0021(7)
C15 0.0151(8) 0.0147(8) 0.0131(8) 0.0024(6) 0.0012(6) 0.0014(6)
C16 0.0180(9) 0.0181(8) 0.0226(9) -0.0020(7) -0.0005(7) -0.0021(7)
C17 0.0173(9) 0.0214(9) 0.0292(10) 0.0003(8) 0.0009(8) -0.0040(7)
C18 0.0158(9) 0.0224(9) 0.0271(10) 0.0063(8) 0.0055(7) -0.0015(7)
C19 0.0196(9) 0.0180(8) 0.0233(9) 0.0006(7) 0.0014(7) 0.0016(7)
C20 0.0290(10) 0.0188(9) 0.0241(10) 0.0018(7) 0.0034(8) 0.0048(8)
C21 0.0171(8) 0.0194(8) 0.0183(9) -0.0009(7) 0.0016(7) -0.0001(7)
C22 0.0211(9) 0.0201(9) 0.0322(10) -0.0035(8) 0.0071(8) -0.0050(7)
C23 0.0230(9) 0.0290(10) 0.0193(9) 0.0007(8) 0.0064(7) -0.0013(8)
C24 0.0156(8) 0.0229(9) 0.0257(10) -0.0055(8) 0.0008(7) 0.0038(7)
C25 0.0230(10) 0.0314(10) 0.0205(9) 0.0040(8) 0.0033(8) 0.0105(8)
C26 0.0261(10) 0.0233(9) 0.0182(9) 0.0041(7) 0.0025(7) 0.0002(8)
O7 0.0310(8) 0.0263(7) 0.0314(8) 0.0028(6) 0.0076(7) -0.0012(6)

loop_
_atom_type_symbol
_atom_type_description
_atom_type_scat_dispersion_real
_atom_type_scat_dispersion_imag
_atom_type_scat_source
C C 0.0033 0.0016 'International Tables Vol C Tables 4.2.6.8 and 6.1.1.4'
H H 0.0000 0.0000 'International Tables Vol C Tables 4.2.6.8 and 6.1.1.4'
F F 0.0171 0.0103 'International Tables Vol C Tables 4.2.6.8 and 6.1.1.4'
N N 0.0061 0.0033 'International Tables Vol C Tables 4.2.6.8 and 6.1.1.4'
O O 0.0106 0.0060 'International Tables Vol C Tables 4.2.6.8 and 6.1.1.4'
Pd Pd -0.9988 1.0072 'International Tables Vol C Tables 4.2.6.8 and 6.1.1.4'
S S 0.1246 0.1234 'International Tables Vol C Tables 4.2.6.8 and 6.1.1.4'

loop_
_geom_angle_atom_site_label_1
_geom_angle_atom_site_label_2
_geom_angle_atom_site_label_3
_geom_angle
_geom_angle_site_symmetry_1
_geom_angle_site_symmetry_3
_geom_angle_publ_flag
C1 Pd1 N2 87.65(6) . . ?
C1 Pd1 O1 177.19(6) . . ?
N2 Pd1 O1 94.19(5) . . ?
C1 Pd1 S1 90.48(5) . . ?
N2 Pd1 S1 172.41(4) . . ?
O1 Pd1 S1 87.42(4) . . ?
C1 Pd1 Pd2 86.17(5) . . ?
N2 Pd1 Pd2 81.79(4) . . ?
O1 Pd1 Pd2 96.19(4) . . ?
S1 Pd1 Pd2 105.429(12) . . ?
C10 Pd2 N1 89.92(6) . . ?
C10 Pd2 O3 179.58(6) . . ?
N1 Pd2 O3 89.67(5) . . ?
C10 Pd2 S2 87.60(5) . . ?
N1 Pd2 S2 172.41(4) . . ?
O3 Pd2 S2 92.82(4) . . ?
C10 Pd2 Pd1 86.91(5) . . ?
N1 Pd2 Pd1 82.40(4) . . ?
O3 Pd2 Pd1 92.95(3) . . ?
S2 Pd2 Pd1 104.620(12) . . ?
O5 S1 C23 108.96(9) . . ?
O5 S1 C24 108.00(9) . . ?
C23 S1 C24 100.20(10) . . ?
O5 S1 Pd1 112.14(6) . . ?
C23 S1 Pd1 115.69(7) . . ?
C24 S1 Pd1 111.01(7) . . ?
O6 S2 C25 108.86(10) . . ?
O6 S2 C26 107.70(9) . . ?
C25 S2 C26 100.10(10) . . ?
O6 S2 Pd2 113.50(6) . . ?
C25 S2 Pd2 110.82(7) . . ?
C26 S2 Pd2 114.94(7) . . ?
C19 O1 Pd1 120.37(12) . . ?
C21 O3 Pd2 121.43(12) . . ?
C7 N1 C6 119.71(15) . . ?
C7 N1 Pd2 114.74(12) . . ?
C6 N1 Pd2 125.55(12) . . ?
C16 N2 C15 119.54(16) . . ?
C16 N2 Pd1 113.79(12) . . ?
C15 N2 Pd1 126.67(12) . . ?
C2 C1 C6 118.40(16) . . ?
C2 C1 Pd1 116.87(14) . . ?
C6 C1 Pd1 124.73(13) . . ?
C1 C2 C3 122.15(18) . . ?
C1 C2 H2 118.9 . . ?
C3 C2 H2 118.9 . . ?
C4 C3 C2 120.05(17) . . ?
C4 C3 H3 120.0 . . ?
C2 C3 H3 120.0 . . ?
C3 C4 C5 119.95(17) . . ?
C3 C4 H4 120.0 . . ?
C5 C4 H4 120.0 . . ?
C4 C5 C9 121.32(17) . . ?
C4 C5 C6 119.88(17) . . ?
C9 C5 C6 118.80(16) . . ?
N1 C6 C1 121.12(15) . . ?
N1 C6 C5 119.35(16) . . ?
C1 C6 C5 119.53(16) . . ?
N1 C7 C8 123.54(17) . . ?
N1 C7 H7 118.2 . . ?
C8 C7 H7 118.2 . . ?
C9 C8 C7 118.45(17) . . ?
C9 C8 H8 120.8 . . ?
C7 C8 H8 120.8 . . ?
C8 C9 C5 120.16(17) . . ?
C8 C9 H9 119.9 . . ?
C5 C9 H9 119.9 . . ?
C11 C10 C15 118.13(16) . . ?
C11 C10 Pd2 118.12(13) . . ?
C15 C10 Pd2 123.75(13) . . ?
C10 C11 C12 122.23(17) . . ?
C10 C11 H11 118.9 . . ?
C12 C11 H11 118.9 . . ?
C13 C12 C11 120.08(17) . . ?
C13 C12 H12 120.0 . . ?
C11 C12 H12 120.0 . . ?
C12 C13 C14 120.37(18) . . ?
C12 C13 H13 119.8 . . ?
C14 C13 H13 119.8 . . ?
C18 C14 C13 121.57(17) . . ?
C18 C14 C15 119.17(17) . . ?
C13 C14 C15 119.26(17) . . ?
N2 C15 C10 120.85(16) . . ?
N2 C15 C14 119.22(16) . . ?
C10 C15 C14 119.93(16) . . ?
N2 C16 C17 123.62(18) . . ?
N2 C16 H16 118.2 . . ?
C17 C16 H16 118.2 . . ?
C18 C17 C16 118.75(18) . . ?
C18 C17 H17 120.6 . . ?
C16 C17 H17 120.6 . . ?
C17 C18 C14 119.65(18) . . ?
C17 C18 H18 120.2 . . ?
C14 C18 H18 120.2 . . ?
O2 C19 O1 130.39(18) . . ?
O2 C19 C20 117.97(17) . . ?
O1 C19 C20 111.56(16) . . ?
F1 C20 F3 106.58(16) . . ?
F1 C20 F2 107.82(18) . . ?
F3 C20 F2 106.72(16) . . ?
F1 C20 C19 112.86(16) . . ?
F3 C20 C19 112.75(17) . . ?
F2 C20 C19 109.80(16) . . ?
O4 C21 O3 129.95(18) . . ?
O4 C21 C22 118.13(17) . . ?
O3 C21 C22 111.92(16) . . ?
F5A C22 F4A 109.7(4) . . ?
F6 C22 F4 111.4(6) . . ?
F6B C22 F5B 103.5(7) . . ?
F6B C22 F4B 106.5(9) . . ?
F5B C22 F4B 102.6(7) . . ?
F5A C22 F6A 105.2(5) . . ?
F4A C22 F6A 104.1(5) . . ?
F6 C22 F5 106.6(6) . . ?
F4 C22 F5 104.5(5) . . ?
F6 C22 C21 115.4(3) . . ?
F5A C22 C21 113.2(3) . . ?
F4A C22 C21 114.6(4) . . ?
F4 C22 C21 111.8(5) . . ?
F6B C22 C21 112.4(4) . . ?
F5B C22 C21 116.8(4) . . ?
F4B C22 C21 113.8(5) . . ?
F6A C22 C21 109.2(3) . . ?
F5 C22 C21 106.3(3) . . ?
S1 C23 H23A 109.5 . . ?
S1 C23 H23B 109.5 . . ?
H23A C23 H23B 109.5 . . ?
S1 C23 H23C 109.5 . . ?
H23A C23 H23C 109.5 . . ?
H23B C23 H23C 109.5 . . ?
S1 C24 H24A 109.5 . . ?
S1 C24 H24B 109.5 . . ?
H24A C24 H24B 109.5 . . ?
S1 C24 H24C 109.5 . . ?
H24A C24 H24C 109.5 . . ?
H24B C24 H24C 109.5 . . ?
S2 C25 H25A 109.5 . . ?
S2 C25 H25B 109.5 . . ?
H25A C25 H25B 109.5 . . ?
S2 C25 H25C 109.5 . . ?
H25A C25 H25C 109.5 . . ?
H25B C25 H25C 109.5 . . ?
S2 C26 H26A 109.5 . . ?
S2 C26 H26B 109.5 . . ?
H26A C26 H26B 109.5 . . ?
S2 C26 H26C 109.5 . . ?
H26A C26 H26C 109.5 . . ?
H26B C26 H26C 109.5 . . ?
H7A O7 H7B 104.5 . . ?

loop_
_geom_bond_atom_site_label_1
_geom_bond_atom_site_label_2
_geom_bond_distance
_geom_bond_site_symmetry_2
_geom_bond_publ_flag
Pd1 C1 1.9855(17) . ?
Pd1 N2 2.0760(15) . ?
Pd1 O1 2.1258(13) . ?
Pd1 S1 2.2527(5) . ?
Pd1 Pd2 2.84903(18) . ?
Pd2 C10 1.9904(18) . ?
Pd2 N1 2.0811(14) . ?
Pd2 O3 2.1208(13) . ?
Pd2 S2 2.2464(4) . ?
S1 O5 1.4795(14) . ?
S1 C23 1.772(2) . ?
S1 C24 1.7740(19) . ?
S2 O6 1.4739(14) . ?
S2 C25 1.770(2) . ?
S2 C26 1.775(2) . ?
F1 C20 1.331(2) . ?
F2 C20 1.337(2) . ?
F3 C20 1.335(2) . ?
F4 C22 1.307(7) . ?
F5 C22 1.374(5) . ?
F6 C22 1.276(5) . ?
F4A C22 1.301(6) . ?
F5A C22 1.300(5) . ?
F6A C22 1.373(5) . ?
F4B C22 1.345(7) . ?
F5B C22 1.339(8) . ?
F6B C22 1.334(7) . ?
O1 C19 1.266(2) . ?
O2 C19 1.219(2) . ?
O3 C21 1.276(2) . ?
O4 C21 1.213(2) . ?
N1 C7 1.325(2) . ?
N1 C6 1.383(2) . ?
N2 C16 1.327(2) . ?
N2 C15 1.386(2) . ?
C1 C2 1.379(2) . ?
C1 C6 1.421(2) . ?
C2 C3 1.408(3) . ?
C2 H2 0.9500 . ?
C3 C4 1.370(3) . ?
C3 H3 0.9500 . ?
C4 C5 1.411(3) . ?
C4 H4 0.9500 . ?
C5 C9 1.414(3) . ?
C5 C6 1.424(2) . ?
C7 C8 1.401(3) . ?
C7 H7 0.9500 . ?
C8 C9 1.361(3) . ?
C8 H8 0.9500 . ?
C9 H9 0.9500 . ?
C10 C11 1.379(2) . ?
C10 C15 1.427(2) . ?
C11 C12 1.414(3) . ?
C11 H11 0.9500 . ?
C12 C13 1.364(3) . ?
C12 H12 0.9500 . ?
C13 C14 1.419(3) . ?
C13 H13 0.9500 . ?
C14 C18 1.415(3) . ?
C14 C15 1.428(2) . ?
C16 C17 1.401(3) . ?
C16 H16 0.9500 . ?
C17 C18 1.365(3) . ?
C17 H17 0.9500 . ?
C18 H18 0.9500 . ?
C19 C20 1.546(3) . ?
C21 C22 1.539(3) . ?
C23 H23A 0.9800 . ?
C23 H23B 0.9800 . ?
C23 H23C 0.9800 . ?
C24 H24A 0.9800 . ?
C24 H24B 0.9800 . ?
C24 H24C 0.9800 . ?
C25 H25A 0.9800 . ?
C25 H25B 0.9800 . ?
C25 H25C 0.9800 . ?
C26 H26A 0.9800 . ?
C26 H26B 0.9800 . ?
C26 H26C 0.9800 . ?
O7 H7A 0.8692 . ?
O7 H7B 0.8709 . ?

loop_
_geom_hbond_atom_site_label_D
_geom_hbond_atom_site_label_H
_geom_hbond_atom_site_label_A
_geom_hbond_distance_DH
_geom_hbond_distance_HA
_geom_hbond_distance_DA
_geom_hbond_angle_DHA
_geom_hbond_site_symmetry_A
_geom_hbond_publ_flag
C8 H8 F3 0.95 2.59 3.212(2) 123.1 1_545 yes
C17 H17 O5 0.95 2.34 3.285(2) 176.4 3_766 yes
C23 H23A F4 0.98 2.46 2.957(8) 110.8 3_656 yes
C23 H23A F6A 0.98 2.63 3.429(9) 138.8 . yes
C23 H23A F6B 0.98 2.54 3.299(14) 134.3 3_656 yes
C24 H24A O1 0.98 2.63 3.144(2) 113.0 . yes
C24 H24C F5B 0.98 2.48 3.189(10) 128.9 . yes
C24 H24C O3 0.98 2.32 3.193(2) 147.6 . yes
C25 H25A O3 0.98 2.64 3.149(2) 112.6 . yes
C25 H25B O4 0.98 2.36 3.263(2) 152.7 2_655 yes
C26 H26A O1 0.98 2.40 3.271(2) 148.3 . yes
C26 H26B F4A 0.98 2.39 3.271(7) 149.3 2_655 yes
C26 H26B F4B 0.98 2.51 3.310(11) 139.3 2_655 yes

loop_
_geom_torsion_atom_site_label_1
_geom_torsion_atom_site_label_2
_geom_torsion_atom_site_label_3
_geom_torsion_atom_site_label_4
_geom_torsion
_geom_torsion_site_symmetry_1
_geom_torsion_site_symmetry_2
_geom_torsion_site_symmetry_3
_geom_torsion_site_symmetry_4
_geom_torsion_publ_flag
C6 C1 C2 C3 -1.5(3) . . . . ?
Pd1 C1 C2 C3 177.86(15) . . . . ?
C1 C2 C3 C4 0.0(3) . . . . ?
C2 C3 C4 C5 1.7(3) . . . . ?
C3 C4 C5 C9 178.48(18) . . . . ?
C3 C4 C5 C6 -1.8(3) . . . . ?
C7 N1 C6 C1 179.98(16) . . . . ?
Pd2 N1 C6 C1 -0.8(2) . . . . ?
C7 N1 C6 C5 0.0(2) . . . . ?
Pd2 N1 C6 C5 179.23(12) . . . . ?
C2 C1 C6 N1 -178.54(16) . . . . ?
Pd1 C1 C6 N1 2.2(2) . . . . ?
C2 C1 C6 C5 1.4(3) . . . . ?
Pd1 C1 C6 C5 -177.91(13) . . . . ?
C4 C5 C6 N1 -179.86(16) . . . . ?
C9 C5 C6 N1 -0.1(2) . . . . ?
C4 C5 C6 C1 0.2(3) . . . . ?
C9 C5 C6 C1 179.96(16) . . . . ?
C6 N1 C7 C8 -0.2(3) . . . . ?
Pd2 N1 C7 C8 -179.43(15) . . . . ?
N1 C7 C8 C9 0.3(3) . . . . ?
C7 C8 C9 C5 -0.4(3) . . . . ?
C4 C5 C9 C8 -179.97(18) . . . . ?
C6 C5 C9 C8 0.3(3) . . . . ?
C15 C10 C11 C12 0.1(3) . . . . ?
Pd2 C10 C11 C12 -179.34(14) . . . . ?
C10 C11 C12 C13 -0.1(3) . . . . ?
C11 C12 C13 C14 -0.1(3) . . . . ?
C12 C13 C14 C18 179.25(18) . . . . ?
C12 C13 C14 C15 0.2(3) . . . . ?
C16 N2 C15 C10 177.31(16) . . . . ?
Pd1 N2 C15 C10 -1.8(2) . . . . ?
C16 N2 C15 C14 -2.1(2) . . . . ?
Pd1 N2 C15 C14 178.81(12) . . . . ?
C11 C10 C15 N2 -179.35(16) . . . . ?
Pd2 C10 C15 N2 0.1(2) . . . . ?
C11 C10 C15 C14 0.0(2) . . . . ?
Pd2 C10 C15 C14 179.44(12) . . . . ?
C18 C14 C15 N2 0.1(2) . . . . ?
C13 C14 C15 N2 179.21(16) . . . . ?
C18 C14 C15 C10 -179.25(16) . . . . ?
C13 C14 C15 C10 -0.2(3) . . . . ?
C15 N2 C16 C17 2.3(3) . . . . ?
Pd1 N2 C16 C17 -178.50(15) . . . . ?
N2 C16 C17 C18 -0.4(3) . . . . ?
C16 C17 C18 C14 -1.6(3) . . . . ?
C13 C14 C18 C17 -177.36(18) . . . . ?
C15 C14 C18 C17 1.7(3) . . . . ?
Pd1 O1 C19 O2 9.7(3) . . . . ?
Pd1 O1 C19 C20 -166.92(12) . . . . ?
O2 C19 C20 F1 145.8(2) . . . . ?
O1 C19 C20 F1 -37.1(2) . . . . ?
O2 C19 C20 F3 25.0(3) . . . . ?
O1 C19 C20 F3 -157.96(17) . . . . ?
O2 C19 C20 F2 -93.9(2) . . . . ?
O1 C19 C20 F2 83.2(2) . . . . ?
Pd2 O3 C21 O4 1.2(3) . . . . ?
Pd2 O3 C21 C22 -178.59(11) . . . . ?
O4 C21 C22 F6 149.4(8) . . . . ?
O3 C21 C22 F6 -30.7(9) . . . . ?
O4 C21 C22 F5A -132.0(7) . . . . ?
O3 C21 C22 F5A 47.9(7) . . . . ?
O4 C21 C22 F4A -5.2(6) . . . . ?
O3 C21 C22 F4A 174.7(5) . . . . ?
O4 C21 C22 F4 20.8(7) . . . . ?
O3 C21 C22 F4 -159.3(6) . . . . ?
O4 C21 C22 F6B 70.4(9) . . . . ?
O3 C21 C22 F6B -109.7(9) . . . . ?
O4 C21 C22 F5B -170.1(8) . . . . ?
O3 C21 C22 F5B 9.7(8) . . . . ?
O4 C21 C22 F4B -50.8(10) . . . . ?
O3 C21 C22 F4B 129.1(10) . . . . ?
O4 C21 C22 F6A 111.2(6) . . . . ?
O3 C21 C22 F6A -69.0(6) . . . . ?
O4 C21 C22 F5 -92.6(7) . . . . ?
O3 C21 C22 F5 87.2(7) . . . . ?
